data_7126574
loop_
_publ_author_name
'Casali, Emanuele'
'Kalra, Prakriti'
'Brochetta, Massimo'
'Borsari, Tania'
'Gandini, Andrea'
'Patra, Tuhin'
'Zanoni, Giuseppe'
'Maiti, Debabrata'

_publ_section_title
;
 Overriding ortho selectivity by template assisted meta-C-H activation of
 benzophenones.
;
_journal_issue 53
_journal_name_full 'Chemical communications (Cambridge, England)'
_journal_page_first 7281
_journal_page_last 7284
_journal_paper_doi 10.1039/d0cc03172k
_journal_volume 56
_journal_year 2020
_chemical_formula_moiety 'C36 H15 F10 N O2'
_chemical_formula_sum 'C36 H15 F10 N O2'
_chemical_formula_weight 683.50
_space_group_crystal_system triclinic
_space_group_IT_number 2
_space_group_name_Hall '-P 1'
_space_group_name_H-M_alt 'P -1'
_atom_sites_solution_hydrogens geom
_audit_creation_date 2020-04-13
_audit_creation_method
;
Olex2 1.3
(compiled Nov 21 2019 18:26:39 for OlexSys, GUI svn.r6003)
;
_audit_update_record
;
2020-04-13 deposited with the CCDC.	2020-05-20 downloaded from the CCDC.
;
_cell_angle_alpha 96.803(4)
_cell_angle_beta 97.658(4)
_cell_angle_gamma 98.459(4)
_cell_formula_units_Z 2
_cell_length_a 10.3014(4)
_cell_length_b 11.5202(5)
_cell_length_c 12.2962(6)
_cell_measurement_reflns_used 5680
_cell_measurement_temperature 150
_cell_measurement_theta_max 31.0670
_cell_measurement_theta_min 2.2660
_cell_volume 1416.24(11)
_computing_cell_refinement 'CrysAlisPro 1.171.38.43 (Rigaku OD, 2015)'
_computing_data_collection 'CrysAlisPro 1.171.38.43 (Rigaku OD, 2015)'
_computing_data_reduction 'CrysAlisPro 1.171.38.43 (Rigaku OD, 2015)'
_computing_molecular_graphics 'Olex2 1.3 (Dolomanov et al., 2009)'
_computing_publication_material 'Olex2 1.3 (Dolomanov et al., 2009)'
_computing_structure_refinement 'SHELXL 2014/7 (Sheldrick, 2015)'
_computing_structure_solution 'ShelXT (Sheldrick, 2015)'
_diffrn_ambient_temperature 150
_diffrn_detector 'CCD plate'
_diffrn_measured_fraction_theta_full 0.998
_diffrn_measured_fraction_theta_max 0.998
_diffrn_measurement_details
;
List of Runs (angles in degrees, time in seconds):

  # Type    Start    End  Width  t~exp~   \w     \q     \k     \f   Frames
#--------------------------------------------------------------------------
  1  \w   -110.00  25.00   0.50    8.00    --  -20.00   0.00 108.00  270
  2  \w   -110.00  19.00   0.50    8.00    --  -20.00 -72.00 108.00  258
  3  \w    -74.50  19.00   0.50    8.00    --  -20.00 -72.00-108.00  187
  4  \w    -31.00  15.50   0.50    8.00    --  -20.00 -72.00 -36.00   93
  5  \w    -59.00 -28.50   0.50    8.00    --  -20.00  72.00 108.00   61
  6  \w   -110.00   7.00   0.50    8.00    --  -20.00 -72.00-180.00  234
;
_diffrn_measurement_device 'abstract diffractometer'
_diffrn_measurement_device_type 'dtrek-CrysAlisPro-abstract goniometer imported rigaku-d*trek images'
_diffrn_measurement_method '\w scans'
_diffrn_orient_matrix_type 'CrysAlisPro convention (1999,Acta A55,543-557)'
_diffrn_orient_matrix_UB_11 -0.0598534000
_diffrn_orient_matrix_UB_12 -0.0378071000
_diffrn_orient_matrix_UB_13 0.0032400000
_diffrn_orient_matrix_UB_21 0.0368978000
_diffrn_orient_matrix_UB_22 -0.0375490000
_diffrn_orient_matrix_UB_23 0.0284907000
_diffrn_orient_matrix_UB_31 -0.0043245000
_diffrn_orient_matrix_UB_32 0.0333740000
_diffrn_orient_matrix_UB_33 0.0513226000
_diffrn_radiation_monochromator graphite
_diffrn_radiation_probe x-ray
_diffrn_radiation_type 'Mo K\a'
_diffrn_radiation_wavelength 0.71073
_diffrn_reflns_av_R_equivalents 0.0662
_diffrn_reflns_av_unetI/netI 0.0709
_diffrn_reflns_Laue_measured_fraction_full 0.998
_diffrn_reflns_Laue_measured_fraction_max 0.998
_diffrn_reflns_limit_h_max 12
_diffrn_reflns_limit_h_min -12
_diffrn_reflns_limit_k_max 12
_diffrn_reflns_limit_k_min -13
_diffrn_reflns_limit_l_max 14
_diffrn_reflns_limit_l_min -14
_diffrn_reflns_number 14956
_diffrn_reflns_point_group_measured_fraction_full 0.998
_diffrn_reflns_point_group_measured_fraction_max 0.998
_diffrn_reflns_theta_full 24.995
_diffrn_reflns_theta_max 24.995
_diffrn_reflns_theta_min 1.805
_diffrn_source 'fine-focus sealed X-ray tube'
_diffrn_source_type 'Enhance (Mo) X-ray Source'
_exptl_absorpt_coefficient_mu 0.144
_exptl_absorpt_correction_T_max 1.00000
_exptl_absorpt_correction_T_min 0.54974
_exptl_absorpt_correction_type multi-scan
_exptl_absorpt_process_details
;
CrysAlisPro 1.171.38.43 (Rigaku Oxford Diffraction, 2015)
Empirical absorption correction using spherical harmonics,
 implemented in SCALE3 ABSPACK scaling algorithm.
;
_exptl_crystal_colour 'clear light colourless'
_exptl_crystal_colour_lustre clear
_exptl_crystal_colour_modifier light
_exptl_crystal_colour_primary colourless
_exptl_crystal_density_diffrn 1.603
_exptl_crystal_description block
_exptl_crystal_F_000 688
_exptl_crystal_size_max 0.09
_exptl_crystal_size_mid 0
_exptl_crystal_size_min 0
_refine_diff_density_max 0.366
_refine_diff_density_min -0.351
_refine_diff_density_rms 0.101
_refine_ls_extinction_method none
_refine_ls_goodness_of_fit_ref 1.050
_refine_ls_hydrogen_treatment constr
_refine_ls_matrix_type full
_refine_ls_number_parameters 442
_refine_ls_number_reflns 4983
_refine_ls_number_restraints 0
_refine_ls_restrained_S_all 1.050
_refine_ls_R_factor_all 0.0836
_refine_ls_R_factor_gt 0.0536
_refine_ls_shift/su_max 0.000
_refine_ls_shift/su_mean 0.000
_refine_ls_structure_factor_coef Fsqd
_refine_ls_weighting_details 'w=1/[\s^2^(Fo^2^)+(0.0580P)^2^+0.4398P] where P=(Fo^2^+2Fc^2^)/3'
_refine_ls_weighting_scheme calc
_refine_ls_wR_factor_gt 0.1175
_refine_ls_wR_factor_ref 0.1462
_reflns_Friedel_coverage 0.000
_reflns_number_gt 3485
_reflns_number_total 4983
_reflns_threshold_expression 'I > 2\s(I)'
_cod_data_source_file d0cc03172k2.cif
_cod_data_source_block dm-ts-ss-295_mo
_cod_depositor_comments
;
          Adding full bibliography for 7126574.cif.

2025-01-30
Z value and formula fixed to values more according to usual
chemical conventions.                 miguel
;
_cod_original_formula_sum 'C12 H5 F3.33 N0.33 O0.67'
_cod_original_formula_weight 227.83
_cod_original_formula_moiety '0.333(C36 H15 F10 N O2)'
_cod_original_formula_units_Z 6
_cod_database_code 7126574
_shelx_shelxl_version_number 2014/7
_shelx_space_group_comment
;
The symmetry employed for this shelxl refinement is uniquely defined
by the following loop, which should always be used as a source of
symmetry information in preference to the above space-group names.
They are only intended as comments.
;
_shelx_estimated_absorpt_t_max 1.000
_shelx_estimated_absorpt_t_min 0.987
_reflns_odcompleteness_completeness 90.20
_reflns_odcompleteness_iscentric 1
_reflns_odcompleteness_theta 31.09
_olex2_refinement_description
;
1. Fixed Uiso
 At 1.2 times of:
  All C(H) groups
2.a Aromatic/amide H refined with riding coordinates:
 C00H(H00H), C00I(H00I), C00J(H00J), C00K(H00K), C00L(H00L), C00M(H00M),
 C00O(H00O), C00P(H00P), C00T(H00T), C00W(H00W), C012(H012), C014(H014),
 C017(H017), C018(H018), C01A(H01A)
;
_olex2_submission_special_instructions 'No special instructions were received'
_oxdiff_exptl_absorpt_empirical_details
;
Empirical correction (ABSPACK) includes:
- Absorption correction using spherical harmonics
- Frame scaling
- Detector area scaling
;
_oxdiff_exptl_absorpt_empirical_full_max 1.814
_oxdiff_exptl_absorpt_empirical_full_min 0.721

loop_
_space_group_symop_operation_xyz
'x, y, z'
'-x, -y, -z'

loop_
_atom_site_label
_atom_site_type_symbol
_atom_site_fract_x
_atom_site_fract_y
_atom_site_fract_z
_atom_site_U_iso_or_equiv
_atom_site_adp_type
_atom_site_occupancy
_atom_site_site_symmetry_order
_atom_site_calc_flag
_atom_site_refinement_flags_posn
_atom_site_refinement_flags_adp
_atom_site_refinement_flags_occupancy
_atom_site_disorder_assembly
_atom_site_disorder_group
F001 F -0.02199(16) 0.77443(14) 0.48643(12) 0.0383(4) Uani 1 1 d . . . . .
F002 F 0.69010(16) 0.17266(15) 0.14432(12) 0.0420(4) Uani 1 1 d . . . . .
F003 F 0.04018(16) 0.52785(14) 0.83268(12) 0.0404(4) Uani 1 1 d . . . . .
F004 F 0.17646(16) 0.48960(14) 0.66660(12) 0.0387(4) Uani 1 1 d . . . . .
F005 F -0.15554(16) 0.81305(15) 0.65698(13) 0.0436(4) Uani 1 1 d . . . . .
F006 F -0.12273(15) 0.69353(15) 0.83253(12) 0.0429(4) Uani 1 1 d . . . . .
F007 F 0.86944(16) 0.03106(15) 0.17164(14) 0.0474(5) Uani 1 1 d . . . . .
F008 F 0.91589(18) -0.05961(16) 0.36308(15) 0.0543(5) Uani 1 1 d . . . . .
O009 O 0.32658(19) 0.59583(16) -0.01220(14) 0.0355(5) Uani 1 1 d . . . . .
F00A F 0.59568(18) 0.13682(15) 0.50562(13) 0.0488(5) Uani 1 1 d . . . . .
O00B O 0.47163(17) 0.84605(16) 0.23340(14) 0.0318(5) Uani 1 1 d . . . . .
F00C F 0.7745(2) -0.00737(17) 0.52970(15) 0.0605(6) Uani 1 1 d . . . . .
N00D N 0.6403(2) 0.7081(2) 0.4275(2) 0.0433(6) Uani 1 1 d . . . . .
C00E C 0.3475(3) 0.8530(2) 0.1752(2) 0.0292(6) Uani 1 1 d . . . . .
C00F C 0.4505(2) 0.4211(2) 0.2587(2) 0.0260(6) Uani 1 1 d . . . . .
C00G C 0.2735(3) 0.7569(2) 0.1035(2) 0.0264(6) Uani 1 1 d . . . . .
C00H C 0.5348(2) 0.3288(2) 0.2502(2) 0.0250(6) Uani 1 1 d . . . . .
H00H H 0.5840 0.3243 0.1901 0.030 Uiso 1 1 calc R U . . .
C00I C 0.3928(2) 0.4477(2) 0.3532(2) 0.0259(6) Uani 1 1 d . . . . .
H00I H 0.4085 0.4046 0.4136 0.031 Uiso 1 1 calc R U . . .
C00J C 0.2517(2) 0.5521(2) 0.4623(2) 0.0266(6) Uani 1 1 d . . . . .
H00J H 0.2819 0.5138 0.5229 0.032 Uiso 1 1 calc R U . . .
C00K C 0.3000(3) 0.9572(2) 0.1960(2) 0.0359(7) Uani 1 1 d . . . . .
H00K H 0.3520 1.0219 0.2457 0.043 Uiso 1 1 calc R U . . .
C00L C 0.1496(3) 0.7695(2) 0.0499(2) 0.0315(6) Uani 1 1 d . . . . .
H00L H 0.0983 0.7057 -0.0012 0.038 Uiso 1 1 calc R U . . .
C00M C 0.4279(2) 0.4861(2) 0.1710(2) 0.0250(6) Uani 1 1 d . . . . .
H00M H 0.4665 0.4700 0.1060 0.030 Uiso 1 1 calc R U . . .
C00N C 0.0866(2) 0.6338(2) 0.5698(2) 0.0258(6) Uani 1 1 d . . . . .
C00O C 0.1750(3) 0.9671(3) 0.1434(2) 0.0400(7) Uani 1 1 d . . . . .
H00O H 0.1409 1.0387 0.1582 0.048 Uiso 1 1 calc R U . . .
C00P C 0.1563(3) 0.6177(2) 0.4752(2) 0.0275(6) Uani 1 1 d . . . . .
H00P H 0.1310 0.6587 0.4152 0.033 Uiso 1 1 calc R U . . .
C00Q C 0.3131(2) 0.5349(2) 0.3621(2) 0.0243(6) Uani 1 1 d . . . . .
C00R C 0.3493(2) 0.5744(2) 0.1783(2) 0.0258(6) Uani 1 1 d . . . . .
C00S C 0.3200(2) 0.6388(2) 0.0816(2) 0.0256(6) Uani 1 1 d . . . . .
C00T C 0.5464(3) 0.2506(2) 0.3219(2) 0.0295(6) Uani 1 1 d . . . . .
H00T H 0.4899 0.2520 0.3770 0.035 Uiso 1 1 calc R U . . .
C00U C -0.0029(2) 0.7135(2) 0.5720(2) 0.0256(6) Uani 1 1 d . . . . .
C00V C 0.6465(3) 0.7262(2) 0.3386(2) 0.0315(6) Uani 1 1 d . . . . .
C00W C 0.2936(2) 0.6000(2) 0.2738(2) 0.0267(6) Uani 1 1 d . . . . .
H00W H 0.2421 0.6618 0.2789 0.032 Uiso 1 1 calc R U . . .
C00X C 0.6561(3) 0.7484(2) 0.2275(2) 0.0279(6) Uani 1 1 d . . . . .
C00Y C 0.0288(3) 0.5918(2) 0.7485(2) 0.0305(6) Uani 1 1 d . . . . .
C00Z C 0.7082(3) 0.1309(2) 0.2416(2) 0.0300(6) Uani 1 1 d . . . . .
C010 C 0.0984(2) 0.5732(2) 0.6614(2) 0.0270(6) Uani 1 1 d . . . . .
C011 C 0.6361(3) 0.1634(2) 0.3250(2) 0.0286(6) Uani 1 1 d . . . . .
C012 C 0.1000(3) 0.8744(3) 0.0702(2) 0.0367(7) Uani 1 1 d . . . . .
H012 H 0.0149 0.8821 0.0340 0.044 Uiso 1 1 calc R U . . .
C013 C 0.5656(3) 0.8086(2) 0.1727(2) 0.0280(6) Uani 1 1 d . . . . .
C014 C 0.5738(3) 0.8302(2) 0.0658(2) 0.0333(7) Uani 1 1 d . . . . .
H014 H 0.5136 0.8734 0.0294 0.040 Uiso 1 1 calc R U . . .
C015 C -0.0555(3) 0.6739(2) 0.7476(2) 0.0309(6) Uani 1 1 d . . . . .
C016 C -0.0721(3) 0.7340(2) 0.6582(2) 0.0312(6) Uani 1 1 d . . . . .
C017 C 0.6713(3) 0.7881(3) 0.0120(2) 0.0367(7) Uani 1 1 d . . . . .
H017 H 0.6771 0.8022 -0.0619 0.044 Uiso 1 1 calc R U . . .
C018 C 0.7543(3) 0.7072(2) 0.1721(2) 0.0364(7) Uani 1 1 d . . . . .
H018 H 0.8168 0.6663 0.2088 0.044 Uiso 1 1 calc R U . . .
C019 C 0.6602(3) 0.1113(3) 0.4206(2) 0.0358(7) Uani 1 1 d . . . . .
C01A C 0.7601(3) 0.7260(3) 0.0643(2) 0.0399(7) Uani 1 1 d . . . . .
H01A H 0.8251 0.6964 0.0259 0.048 Uiso 1 1 calc R U . . .
C01B C 0.8006(3) 0.0568(2) 0.2539(2) 0.0335(7) Uani 1 1 d . . . . .
C01C C 0.8236(3) 0.0100(2) 0.3508(3) 0.0386(7) Uani 1 1 d . . . . .
C01D C 0.7524(3) 0.0361(3) 0.4345(2) 0.0420(8) Uani 1 1 d . . . . .

loop_
_atom_site_aniso_label
_atom_site_aniso_U_11
_atom_site_aniso_U_22
_atom_site_aniso_U_33
_atom_site_aniso_U_23
_atom_site_aniso_U_13
_atom_site_aniso_U_12
F001 0.0459(10) 0.0402(10) 0.0359(9) 0.0142(7) 0.0115(8) 0.0185(8)
F002 0.0524(10) 0.0510(11) 0.0321(9) 0.0138(8) 0.0124(8) 0.0276(9)
F003 0.0490(10) 0.0488(10) 0.0294(9) 0.0157(7) 0.0135(8) 0.0126(8)
F004 0.0468(10) 0.0415(10) 0.0379(9) 0.0161(7) 0.0159(8) 0.0230(8)
F005 0.0472(10) 0.0456(10) 0.0442(10) 0.0030(8) 0.0126(8) 0.0255(9)
F006 0.0413(9) 0.0593(11) 0.0307(9) -0.0007(8) 0.0163(8) 0.0128(9)
F007 0.0470(10) 0.0497(11) 0.0505(11) 0.0025(8) 0.0121(9) 0.0237(9)
F008 0.0543(11) 0.0442(11) 0.0676(13) 0.0133(9) -0.0052(9) 0.0273(9)
O009 0.0505(12) 0.0371(11) 0.0229(10) 0.0056(8) 0.0091(9) 0.0158(10)
F00A 0.0697(12) 0.0497(11) 0.0368(10) 0.0194(8) 0.0180(9) 0.0218(10)
O00B 0.0325(10) 0.0365(11) 0.0275(10) 0.0022(8) 0.0037(8) 0.0115(9)
F00C 0.0813(14) 0.0603(13) 0.0479(12) 0.0283(9) 0.0014(10) 0.0285(11)
N00D 0.0441(15) 0.0528(17) 0.0355(15) 0.0164(12) 0.0049(12) 0.0094(13)
C00E 0.0310(14) 0.0339(16) 0.0262(15) 0.0082(12) 0.0069(12) 0.0110(13)
C00F 0.0276(13) 0.0251(14) 0.0266(14) 0.0034(11) 0.0069(11) 0.0060(12)
C00G 0.0304(14) 0.0269(14) 0.0244(14) 0.0068(11) 0.0079(11) 0.0077(12)
C00H 0.0258(13) 0.0269(14) 0.0240(14) 0.0047(11) 0.0048(11) 0.0081(12)
C00I 0.0263(13) 0.0266(14) 0.0263(14) 0.0053(11) 0.0041(11) 0.0078(12)
C00J 0.0315(14) 0.0285(14) 0.0204(13) 0.0041(11) 0.0050(11) 0.0057(12)
C00K 0.0387(16) 0.0309(16) 0.0379(17) 0.0008(12) 0.0096(13) 0.0053(13)
C00L 0.0325(15) 0.0351(16) 0.0282(15) 0.0048(12) 0.0059(12) 0.0082(13)
C00M 0.0266(13) 0.0261(14) 0.0224(14) 0.0011(11) 0.0063(11) 0.0046(11)
C00N 0.0255(13) 0.0254(14) 0.0247(14) -0.0001(11) 0.0033(11) 0.0020(11)
C00O 0.0425(17) 0.0349(17) 0.0467(18) 0.0050(14) 0.0102(14) 0.0176(15)
C00P 0.0332(14) 0.0273(14) 0.0231(14) 0.0057(11) 0.0058(12) 0.0051(12)
C00Q 0.0249(13) 0.0245(14) 0.0229(14) 0.0035(10) 0.0042(11) 0.0014(11)
C00R 0.0272(13) 0.0251(14) 0.0253(14) 0.0055(11) 0.0046(11) 0.0027(11)
C00S 0.0250(13) 0.0293(15) 0.0243(14) 0.0056(11) 0.0062(11) 0.0066(12)
C00T 0.0306(14) 0.0309(15) 0.0270(14) 0.0028(11) 0.0066(12) 0.0047(12)
C00U 0.0277(13) 0.0273(14) 0.0218(14) 0.0052(11) 0.0016(11) 0.0050(12)
C00V 0.0277(14) 0.0340(16) 0.0326(17) 0.0073(12) 0.0018(12) 0.0054(12)
C00W 0.0260(13) 0.0260(14) 0.0286(14) 0.0029(11) 0.0061(11) 0.0054(12)
C00X 0.0290(14) 0.0273(14) 0.0280(15) 0.0056(11) 0.0065(12) 0.0031(12)
C00Y 0.0341(15) 0.0346(16) 0.0228(14) 0.0059(12) 0.0049(12) 0.0032(13)
C00Z 0.0319(14) 0.0299(15) 0.0285(15) 0.0061(11) -0.0009(12) 0.0093(12)
C010 0.0293(14) 0.0287(15) 0.0239(14) 0.0038(11) 0.0056(11) 0.0068(12)
C011 0.0308(14) 0.0232(14) 0.0302(15) 0.0034(11) -0.0003(12) 0.0044(12)
C012 0.0298(15) 0.0450(18) 0.0388(17) 0.0090(14) 0.0034(13) 0.0167(14)
C013 0.0267(14) 0.0291(15) 0.0266(14) 0.0032(11) 0.0047(11) -0.0008(12)
C014 0.0321(15) 0.0365(16) 0.0316(16) 0.0123(12) 0.0028(12) 0.0027(13)
C015 0.0295(14) 0.0343(16) 0.0275(15) -0.0033(12) 0.0087(12) 0.0031(13)
C016 0.0294(14) 0.0284(15) 0.0364(16) -0.0013(12) 0.0073(12) 0.0094(12)
C017 0.0365(16) 0.0447(18) 0.0270(15) 0.0052(13) 0.0082(13) -0.0026(14)
C018 0.0333(15) 0.0399(17) 0.0402(17) 0.0143(13) 0.0094(13) 0.0092(14)
C019 0.0435(17) 0.0338(16) 0.0300(16) 0.0060(12) 0.0055(13) 0.0048(14)
C01A 0.0336(16) 0.0477(19) 0.0427(18) 0.0107(14) 0.0165(14) 0.0081(15)
C01B 0.0332(15) 0.0271(15) 0.0382(17) -0.0006(12) 0.0004(13) 0.0073(13)
C01C 0.0387(16) 0.0282(16) 0.0485(19) 0.0066(13) -0.0037(14) 0.0125(14)
C01D 0.0522(19) 0.0328(17) 0.0403(18) 0.0146(14) -0.0064(15) 0.0092(15)

loop_
_atom_type_symbol
_atom_type_description
_atom_type_scat_dispersion_real
_atom_type_scat_dispersion_imag
_atom_type_scat_source
C C 0.0033 0.0016 'International Tables Vol C Tables 4.2.6.8 and 6.1.1.4'
H H 0.0000 0.0000 'International Tables Vol C Tables 4.2.6.8 and 6.1.1.4'
F F 0.0171 0.0103 'International Tables Vol C Tables 4.2.6.8 and 6.1.1.4'
N N 0.0061 0.0033 'International Tables Vol C Tables 4.2.6.8 and 6.1.1.4'
O O 0.0106 0.0060 'International Tables Vol C Tables 4.2.6.8 and 6.1.1.4'

loop_
_geom_angle_atom_site_label_1
_geom_angle_atom_site_label_2
_geom_angle_atom_site_label_3
_geom_angle
_geom_angle_site_symmetry_1
_geom_angle_site_symmetry_3
_geom_angle_publ_flag
C013 O00B C00E 117.52(19) . . ?
C00G C00E O00B 121.4(2) . . ?
C00K C00E O00B 116.9(2) . . ?
C00K C00E C00G 121.6(2) . . ?
C00I C00F C00H 122.0(2) . . ?
C00I C00F C00M 118.2(2) . . ?
C00M C00F C00H 119.8(2) . . ?
C00E C00G C00L 118.2(2) . . ?
C00E C00G C00S 123.3(2) . . ?
C00L C00G C00S 118.5(2) . . ?
C00F C00H H00H 118.0 . . ?
C00T C00H C00F 124.0(2) . . ?
C00T C00H H00H 118.0 . . ?
C00F C00I H00I 118.8 . . ?
C00Q C00I C00F 122.4(2) . . ?
C00Q C00I H00I 118.8 . . ?
C00P C00J H00J 117.5 . . ?
C00P C00J C00Q 125.0(2) . . ?
C00Q C00J H00J 117.5 . . ?
C00E C00K H00K 120.4 . . ?
C00E C00K C00O 119.2(3) . . ?
C00O C00K H00K 120.4 . . ?
C00G C00L H00L 119.6 . . ?
C012 C00L C00G 120.8(2) . . ?
C012 C00L H00L 119.6 . . ?
C00F C00M H00M 119.8 . . ?
C00R C00M C00F 120.5(2) . . ?
C00R C00M H00M 119.8 . . ?
C00U C00N C00P 119.7(2) . . ?
C00U C00N C010 114.8(2) . . ?
C010 C00N C00P 125.5(2) . . ?
C00K C00O H00O 119.6 . . ?
C012 C00O C00K 120.7(3) . . ?
C012 C00O H00O 119.6 . . ?
C00J C00P C00N 127.9(2) . . ?
C00J C00P H00P 116.1 . . ?
C00N C00P H00P 116.1 . . ?
C00I C00Q C00J 118.3(2) . . ?
C00I C00Q C00W 118.3(2) . . ?
C00W C00Q C00J 123.5(2) . . ?
C00M C00R C00S 119.9(2) . . ?
C00M C00R C00W 120.3(2) . . ?
C00W C00R C00S 119.7(2) . . ?
O009 C00S C00G 120.6(2) . . ?
O009 C00S C00R 121.6(2) . . ?
C00R C00S C00G 117.7(2) . . ?
C00H C00T H00T 116.3 . . ?
C00H C00T C011 127.4(3) . . ?
C011 C00T H00T 116.3 . . ?
F001 C00U C00N 118.9(2) . . ?
F001 C00U C016 117.8(2) . . ?
C016 C00U C00N 123.3(2) . . ?
N00D C00V C00X 179.2(3) . . ?
C00Q C00W H00W 119.8 . . ?
C00R C00W C00Q 120.3(2) . . ?
C00R C00W H00W 119.8 . . ?
C013 C00X C00V 120.2(2) . . ?
C013 C00X C018 119.4(2) . . ?
C018 C00X C00V 120.4(2) . . ?
F003 C00Y C010 120.3(2) . . ?
F003 C00Y C015 119.8(2) . . ?
C015 C00Y C010 119.8(3) . . ?
F002 C00Z C011 120.3(2) . . ?
F002 C00Z C01B 116.9(2) . . ?
C01B C00Z C011 122.8(3) . . ?
F004 C010 C00N 120.6(2) . . ?
F004 C010 C00Y 116.6(2) . . ?
C00Y C010 C00N 122.8(2) . . ?
C00Z C011 C00T 125.7(2) . . ?
C019 C011 C00T 119.2(2) . . ?
C019 C011 C00Z 115.0(3) . . ?
C00L C012 H012 120.3 . . ?
C00O C012 C00L 119.5(3) . . ?
C00O C012 H012 120.3 . . ?
O00B C013 C00X 115.6(2) . . ?
C014 C013 O00B 123.7(2) . . ?
C014 C013 C00X 120.6(2) . . ?
C013 C014 H014 120.4 . . ?
C013 C014 C017 119.1(3) . . ?
C017 C014 H014 120.4 . . ?
F006 C015 C00Y 120.3(3) . . ?
F006 C015 C016 120.3(2) . . ?
C016 C015 C00Y 119.4(2) . . ?
F005 C016 C00U 120.9(3) . . ?
F005 C016 C015 119.3(2) . . ?
C00U C016 C015 119.8(3) . . ?
C014 C017 H017 119.5 . . ?
C01A C017 C014 121.0(3) . . ?
C01A C017 H017 119.5 . . ?
C00X C018 H018 120.1 . . ?
C01A C018 C00X 119.8(3) . . ?
C01A C018 H018 120.1 . . ?
F00A C019 C011 119.7(3) . . ?
F00A C019 C01D 117.2(3) . . ?
C01D C019 C011 123.1(3) . . ?
C017 C01A H01A 120.0 . . ?
C018 C01A C017 120.0(3) . . ?
C018 C01A H01A 120.0 . . ?
F007 C01B C00Z 120.1(3) . . ?
F007 C01B C01C 119.8(3) . . ?
C01C C01B C00Z 120.1(3) . . ?
F008 C01C C01B 119.7(3) . . ?
F008 C01C C01D 120.7(3) . . ?
C01D C01C C01B 119.6(3) . . ?
F00C C01D C019 120.2(3) . . ?
F00C C01D C01C 120.5(3) . . ?
C01C C01D C019 119.3(3) . . ?

loop_
_geom_bond_atom_site_label_1
_geom_bond_atom_site_label_2
_geom_bond_distance
_geom_bond_site_symmetry_2
_geom_bond_publ_flag
F001 C00U 1.342(3) . ?
F002 C00Z 1.342(3) . ?
F003 C00Y 1.342(3) . ?
F004 C010 1.344(3) . ?
F005 C016 1.340(3) . ?
F006 C015 1.343(3) . ?
F007 C01B 1.340(3) . ?
F008 C01C 1.336(3) . ?
O009 C00S 1.215(3) . ?
F00A C019 1.338(3) . ?
O00B C00E 1.397(3) . ?
O00B C013 1.386(3) . ?
F00C C01D 1.332(3) . ?
N00D C00V 1.146(3) . ?
C00E C00G 1.388(3) . ?
C00E C00K 1.371(4) . ?
C00F C00H 1.472(3) . ?
C00F C00I 1.397(3) . ?
C00F C00M 1.397(4) . ?
C00G C00L 1.392(4) . ?
C00G C00S 1.514(4) . ?
C00H H00H 0.9500 . ?
C00H C00T 1.340(4) . ?
C00I H00I 0.9500 . ?
C00I C00Q 1.392(3) . ?
C00J H00J 0.9500 . ?
C00J C00P 1.340(4) . ?
C00J C00Q 1.464(3) . ?
C00K H00K 0.9500 . ?
C00K C00O 1.388(4) . ?
C00L H00L 0.9500 . ?
C00L C012 1.388(4) . ?
C00M H00M 0.9500 . ?
C00M C00R 1.392(3) . ?
C00N C00P 1.454(3) . ?
C00N C00U 1.394(4) . ?
C00N C010 1.395(4) . ?
C00O H00O 0.9500 . ?
C00O C012 1.375(4) . ?
C00P H00P 0.9500 . ?
C00Q C00W 1.400(4) . ?
C00R C00S 1.494(4) . ?
C00R C00W 1.394(3) . ?
C00T H00T 0.9500 . ?
C00T C011 1.462(4) . ?
C00U C016 1.372(4) . ?
C00V C00X 1.432(4) . ?
C00W H00W 0.9500 . ?
C00X C013 1.392(4) . ?
C00X C018 1.401(4) . ?
C00Y C010 1.380(4) . ?
C00Y C015 1.375(4) . ?
C00Z C011 1.392(4) . ?
C00Z C01B 1.373(4) . ?
C011 C019 1.391(4) . ?
C012 H012 0.9500 . ?
C013 C014 1.377(4) . ?
C014 H014 0.9500 . ?
C014 C017 1.388(4) . ?
C015 C016 1.372(4) . ?
C017 H017 0.9500 . ?
C017 C01A 1.380(4) . ?
C018 H018 0.9500 . ?
C018 C01A 1.376(4) . ?
C019 C01D 1.384(4) . ?
C01A H01A 0.9500 . ?
C01B C01C 1.372(4) . ?
C01C C01D 1.372(4) . ?

loop_
_geom_torsion_atom_site_label_1
_geom_torsion_atom_site_label_2
_geom_torsion_atom_site_label_3
_geom_torsion_atom_site_label_4
_geom_torsion
_geom_torsion_site_symmetry_1
_geom_torsion_site_symmetry_2
_geom_torsion_site_symmetry_3
_geom_torsion_site_symmetry_4
_geom_torsion_publ_flag
F001 C00U C016 F005 -0.4(4) . . . . ?
F001 C00U C016 C015 -179.9(2) . . . . ?
F002 C00Z C011 C00T -5.9(4) . . . . ?
F002 C00Z C011 C019 177.9(2) . . . . ?
F002 C00Z C01B F007 1.2(4) . . . . ?
F002 C00Z C01B C01C -179.5(2) . . . . ?
F003 C00Y C010 F004 -0.2(4) . . . . ?
F003 C00Y C010 C00N 177.5(2) . . . . ?
F003 C00Y C015 F006 2.5(4) . . . . ?
F003 C00Y C015 C016 -176.4(2) . . . . ?
F006 C015 C016 F005 0.4(4) . . . . ?
F006 C015 C016 C00U 179.9(2) . . . . ?
F007 C01B C01C F008 1.0(4) . . . . ?
F007 C01B C01C C01D -179.7(2) . . . . ?
F008 C01C C01D F00C 0.2(4) . . . . ?
F008 C01C C01D C019 178.1(3) . . . . ?
F00A C019 C01D F00C -0.3(4) . . . . ?
F00A C019 C01D C01C -178.2(2) . . . . ?
O00B C00E C00G C00L 178.8(2) . . . . ?
O00B C00E C00G C00S -0.4(4) . . . . ?
O00B C00E C00K C00O -177.6(2) . . . . ?
O00B C013 C014 C017 -179.6(2) . . . . ?
C00E O00B C013 C00X -149.8(2) . . . . ?
C00E O00B C013 C014 31.7(3) . . . . ?
C00E C00G C00L C012 -1.8(4) . . . . ?
C00E C00G C00S O009 -124.4(3) . . . . ?
C00E C00G C00S C00R 59.2(3) . . . . ?
C00E C00K C00O C012 -0.9(4) . . . . ?
C00F C00H C00T C011 -174.2(2) . . . . ?
C00F C00I C00Q C00J 177.0(2) . . . . ?
C00F C00I C00Q C00W -1.7(4) . . . . ?
C00F C00M C00R C00S -176.7(2) . . . . ?
C00F C00M C00R C00W 0.8(4) . . . . ?
C00G C00E C00K C00O -0.3(4) . . . . ?
C00G C00L C012 C00O 0.7(4) . . . . ?
C00H C00F C00I C00Q 179.9(2) . . . . ?
C00H C00F C00M C00R -179.5(2) . . . . ?
C00H C00T C011 C00Z -12.8(4) . . . . ?
C00H C00T C011 C019 163.3(3) . . . . ?
C00I C00F C00H C00T 11.2(4) . . . . ?
C00I C00F C00M C00R -0.4(4) . . . . ?
C00I C00Q C00W C00R 2.2(4) . . . . ?
C00J C00Q C00W C00R -176.5(2) . . . . ?
C00K C00E C00G C00L 1.7(4) . . . . ?
C00K C00E C00G C00S -177.6(2) . . . . ?
C00K C00O C012 C00L 0.7(4) . . . . ?
C00L C00G C00S O009 56.3(3) . . . . ?
C00L C00G C00S C00R -120.1(3) . . . . ?
C00M C00F C00H C00T -169.8(2) . . . . ?
C00M C00F C00I C00Q 0.8(4) . . . . ?
C00M C00R C00S O009 22.7(4) . . . . ?
C00M C00R C00S C00G -160.9(2) . . . . ?
C00M C00R C00W C00Q -1.8(4) . . . . ?
C00N C00U C016 F005 179.0(2) . . . . ?
C00N C00U C016 C015 -0.5(4) . . . . ?
C00P C00J C00Q C00I -168.4(2) . . . . ?
C00P C00J C00Q C00W 10.3(4) . . . . ?
C00P C00N C00U F001 -0.4(3) . . . . ?
C00P C00N C00U C016 -179.7(2) . . . . ?
C00P C00N C010 F004 -1.9(4) . . . . ?
C00P C00N C010 C00Y -179.5(2) . . . . ?
C00Q C00J C00P C00N 176.6(2) . . . . ?
C00S C00G C00L C012 177.5(2) . . . . ?
C00S C00R C00W C00Q 175.8(2) . . . . ?
C00T C011 C019 F00A 3.5(4) . . . . ?
C00T C011 C019 C01D -174.1(3) . . . . ?
C00U C00N C00P C00J 174.8(2) . . . . ?
C00U C00N C010 F004 176.7(2) . . . . ?
C00U C00N C010 C00Y -0.9(4) . . . . ?
C00V C00X C013 O00B 1.5(4) . . . . ?
C00V C00X C013 C014 -179.9(2) . . . . ?
C00V C00X C018 C01A 178.1(3) . . . . ?
C00W C00R C00S O009 -154.9(2) . . . . ?
C00W C00R C00S C00G 21.5(3) . . . . ?
C00X C013 C014 C017 1.9(4) . . . . ?
C00X C018 C01A C017 1.6(4) . . . . ?
C00Y C015 C016 F005 179.2(2) . . . . ?
C00Y C015 C016 C00U -1.2(4) . . . . ?
C00Z C011 C019 F00A -180.0(2) . . . . ?
C00Z C011 C019 C01D 2.4(4) . . . . ?
C00Z C01B C01C F008 -178.4(2) . . . . ?
C00Z C01B C01C C01D 1.0(4) . . . . ?
C010 C00N C00P C00J -6.7(4) . . . . ?
C010 C00N C00U F001 -179.1(2) . . . . ?
C010 C00N C00U C016 1.6(4) . . . . ?
C010 C00Y C015 F006 -179.3(2) . . . . ?
C010 C00Y C015 C016 1.8(4) . . . . ?
C011 C00Z C01B F007 -178.3(2) . . . . ?
C011 C00Z C01B C01C 1.0(4) . . . . ?
C011 C019 C01D F00C 177.4(3) . . . . ?
C011 C019 C01D C01C -0.6(4) . . . . ?
C013 O00B C00E C00G 53.5(3) . . . . ?
C013 O00B C00E C00K -129.2(3) . . . . ?
C013 C00X C018 C01A -0.2(4) . . . . ?
C013 C014 C017 C01A -0.5(4) . . . . ?
C014 C017 C01A C018 -1.3(4) . . . . ?
C015 C00Y C010 F004 -178.4(2) . . . . ?
C015 C00Y C010 C00N -0.7(4) . . . . ?
C018 C00X C013 O00B 179.8(2) . . . . ?
C018 C00X C013 C014 -1.6(4) . . . . ?
C01B C00Z C011 C00T 173.6(3) . . . . ?
C01B C00Z C011 C019 -2.7(4) . . . . ?
C01B C01C C01D F00C -179.2(3) . . . . ?
C01B C01C C01D C019 -1.2(4) . . . . ?
